data_7216980
loop_
_publ_author_name
'Sun, Duoli'
'Lindeman, Sergey V.'
'Rathore, Rajendra'
'Kochi, Jay K.'

_publ_section_title
;
 Intramolecular (electron) delocalization between aromatic donors and
 their tethered cation--radicals. Application of electrochemical and
 structural probes&#x2020;
;
_journal_issue 9
_journal_name_full 'Journal of the Chemical Society, Perkin Transactions 2'
_journal_page_first 1585
_journal_paper_doi 10.1039/b103139m
_journal_year 2001
_chemical_compound_source 'chemical synthesis'
_chemical_formula_moiety '(C24 H26 O4)^+^, (Cl6 Sb)^-^'
_chemical_formula_sum 'C24 H26 Cl6 O4 Sb'
_chemical_formula_weight 712.90
_chemical_name_systematic
; 
2,2",5,5"-tetramethoxy-4,4"-dimethylterphenyl hexachloroantimonate
;
_space_group_IT_number 14
_symmetry_cell_setting monoclinic
_symmetry_space_group_name_Hall '-P 2ybc'
_symmetry_space_group_name_H-M 'P 1 21/c 1'
_atom_sites_solution_hydrogens geom
_atom_sites_solution_primary direct
_atom_sites_solution_secondary difmap
_audit_creation_method SHELXL
_cell_angle_alpha 90.00
_cell_angle_beta 105.9440(10)
_cell_angle_gamma 90.00
_cell_formula_units_Z 4
_cell_length_a 13.4765(2)
_cell_length_b 15.5512(2)
_cell_length_c 13.8393(2)
_cell_measurement_reflns_used 7410
_cell_measurement_temperature 123(2)
_cell_measurement_theta_max 36
_cell_measurement_theta_min 2
_cell_volume 2788.81(7)
_computing_cell_refinement 'SAINT V4.050 (Siemens, 1989-95)'
_computing_data_collection 'SMART V4.050 (Siemens, 1989-95)'
_computing_data_reduction 'SAINT & SADABS V2.03 (Sheldrick, 2000)'
_computing_molecular_graphics 'XP V5.06 (Siemens, 1996)'
_computing_publication_material 'SHELXL-93 & XCIF V5.05 (Siemens, 1996)'
_computing_structure_refinement 'SHELXL-93 (Sheldrick, 1993)'
_computing_structure_solution 'SHELXS-86 (Sheldrick, 1990)'
_diffrn_ambient_temperature 123(2)
_diffrn_measurement_device 'Siemens/Bruker SMART 1K'
_diffrn_measurement_method
;
\w-scan, frame range 0.3 deg, hemisphere
;
_diffrn_radiation_monochromator graphite
_diffrn_radiation_source 'normal-focus sealed tube'
_diffrn_radiation_type MoK\a
_diffrn_radiation_wavelength 0.71073
_diffrn_reflns_av_R_equivalents 0.0443
_diffrn_reflns_av_sigmaI/netI 0.0534
_diffrn_reflns_limit_h_max 21
_diffrn_reflns_limit_h_min -21
_diffrn_reflns_limit_k_max 25
_diffrn_reflns_limit_k_min 0
_diffrn_reflns_limit_l_max 22
_diffrn_reflns_limit_l_min 0
_diffrn_reflns_number 34861
_diffrn_reflns_theta_max 36.23
_diffrn_reflns_theta_min 2.01
_exptl_absorpt_coefficient_mu 1.594
_exptl_absorpt_correction_T_max 0.75
_exptl_absorpt_correction_T_min 0.54
_exptl_absorpt_correction_type 'Semi-empirical (SADABs procedure)'
_exptl_crystal_colour black
_exptl_crystal_density_diffrn 1.698
_exptl_crystal_density_method none
_exptl_crystal_description prism
_exptl_crystal_F_000 1420
_exptl_crystal_size_max 0.3
_exptl_crystal_size_mid 0.2
_exptl_crystal_size_min 0.15
_refine_diff_density_max 0.703
_refine_diff_density_min -1.480
_refine_diff_density_rms 0.118
_refine_ls_extinction_method none
_refine_ls_goodness_of_fit_all 1.040
_refine_ls_goodness_of_fit_obs 1.052
_refine_ls_hydrogen_treatment
;
riding and rotating model with Uiso=1.2Uiso/eq of an adjacent atom
(1.5Uiso/eq for Me-hydrogens)
;
_refine_ls_matrix_type full
_refine_ls_number_parameters 322
_refine_ls_number_reflns 12589
_refine_ls_number_restraints 0
_refine_ls_restrained_S_all 1.065
_refine_ls_restrained_S_obs 1.052
_refine_ls_R_factor_all 0.0684
_refine_ls_R_factor_obs 0.0367
_refine_ls_shift/esd_max 0.002
_refine_ls_shift/esd_mean 0.000
_refine_ls_structure_factor_coef Fsqd
_refine_ls_weighting_details 'w=1/[\s^2^(Fo^2^)+(0.0358P)^2^+0.0312P] where P=(Fo^2^+2Fc^2^)/3'
_refine_ls_weighting_scheme calc
_refine_ls_wR_factor_all 0.0853
_refine_ls_wR_factor_obs 0.0712
_reflns_number_observed 9054
_reflns_number_total 12599
_reflns_observed_criterion >2sigma(I)
_cod_data_source_file b103139m.txt
_cod_data_source_block raj-rsy
_cod_depositor_comments
;
The following automatic conversions were performed:

'_refine_ls_weighting_scheme' value 'calc
w=1/[\s^2^(Fo^2^)+(0.0358P)^2^+0.0312P] where P=(Fo^2^+2Fc^2^)/3' was
changed to 'calc'. New tag '_refine_ls_weighting_details' was
created. The value of the new tag was set to
'w=1/[\s^2^(Fo^2^)+(0.0358P)^2^+0.0312P] where P=(Fo^2^+2Fc^2^)/3'.

Automatic conversion script
Id: cif_fix_values 3143 2015-03-26 13:38:13Z robertas 
;
_cod_original_sg_symbol_H-M P2(1)/c
_cod_database_code 7216980

loop_
_symmetry_equiv_pos_as_xyz
'x, y, z'
'-x, y+1/2, -z+1/2'
'-x, -y, -z'
'x, -y-1/2, z-1/2'

loop_
_atom_site_aniso_label
_atom_site_aniso_U_11
_atom_site_aniso_U_22
_atom_site_aniso_U_33
_atom_site_aniso_U_23
_atom_site_aniso_U_13
_atom_site_aniso_U_12
Sb1 0.00954(5) 0.02082(6) 0.01777(5) 0.00138(5) 0.00113(4) 0.00109(4)
Cl1 0.0257(3) 0.0620(4) 0.0306(3) 0.0236(3) -0.0033(2) -0.0023(3)
Cl2 0.0314(3) 0.0473(4) 0.0425(3) -0.0238(3) 0.0092(2) 0.0020(2)
Cl3 0.0137(2) 0.0279(2) 0.0315(2) 0.0015(2) 0.0042(2) -0.0043(2)
Cl4 0.0211(2) 0.0297(3) 0.0247(2) 0.0077(2) -0.0017(2) 0.0033(2)
Cl5 0.0135(2) 0.0458(3) 0.0357(3) 0.0072(2) 0.0073(2) -0.0026(2)
Cl6 0.0221(2) 0.0212(2) 0.0484(3) -0.0077(2) 0.0067(2) 0.0021(2)
O12 0.0127(6) 0.0164(6) 0.0253(7) -0.0013(5) -0.0009(5) -0.0012(4)
O15 0.0167(6) 0.0112(6) 0.0220(6) -0.0001(5) 0.0025(5) 0.0001(4)
O32 0.0101(5) 0.0153(6) 0.0247(6) -0.0004(5) 0.0017(5) -0.0007(4)
O35 0.0150(6) 0.0120(6) 0.0194(6) -0.0010(5) 0.0022(5) 0.0005(4)
C11 0.0127(7) 0.0139(8) 0.0116(7) 0.0003(6) 0.0024(5) 0.0016(5)
C12 0.0136(7) 0.0144(8) 0.0157(7) 0.0001(6) 0.0030(6) 0.0000(6)
C13 0.0123(7) 0.0170(8) 0.0181(8) 0.0015(6) 0.0028(6) 0.0031(6)
C14 0.0160(7) 0.0161(8) 0.0140(7) 0.0011(6) 0.0030(6) 0.0046(6)
C15 0.0161(7) 0.0119(7) 0.0130(7) 0.0004(6) 0.0033(6) 0.0012(6)
C16 0.0125(7) 0.0124(7) 0.0138(7) 0.0003(6) 0.0028(6) 0.0005(5)
C17 0.0125(8) 0.0266(10) 0.0335(11) -0.0016(8) -0.0024(7) -0.0019(7)
C18 0.0204(8) 0.0164(8) 0.0225(9) 0.0017(7) 0.0039(7) 0.0061(6)
C19 0.0174(8) 0.0154(8) 0.0196(8) 0.0001(7) 0.0018(6) -0.0016(6)
C21 0.0125(7) 0.0123(7) 0.0114(7) -0.0008(6) 0.0008(5) 0.0003(5)
C22 0.0127(7) 0.0130(7) 0.0139(7) -0.0010(6) 0.0033(6) 0.0003(5)
C23 0.0133(7) 0.0123(7) 0.0132(7) -0.0002(6) 0.0026(6) -0.0001(5)
C24 0.0124(7) 0.0122(7) 0.0107(6) -0.0010(6) 0.0017(5) 0.0007(5)
C25 0.0131(7) 0.0135(7) 0.0138(7) 0.0001(6) 0.0033(6) 0.0017(6)
C26 0.0137(7) 0.0115(7) 0.0130(7) -0.0004(6) 0.0025(6) -0.0007(5)
C31 0.0136(7) 0.0119(7) 0.0114(7) 0.0005(6) 0.0023(5) 0.0017(5)
C32 0.0140(7) 0.0121(7) 0.0139(7) -0.0001(6) 0.0036(6) -0.0005(5)
C33 0.0124(7) 0.0157(8) 0.0153(7) -0.0007(6) 0.0022(6) 0.0028(5)
C34 0.0147(7) 0.0146(8) 0.0117(7) -0.0005(6) 0.0025(6) 0.0035(6)
C35 0.0155(7) 0.0121(7) 0.0120(7) -0.0012(6) 0.0037(6) -0.0005(6)
C36 0.0133(7) 0.0131(7) 0.0126(7) -0.0006(6) 0.0020(5) 0.0005(6)
C37 0.0113(7) 0.0234(9) 0.0289(10) 0.0002(8) 0.0018(7) -0.0011(6)
C38 0.0175(8) 0.0142(8) 0.0221(8) 0.0003(7) 0.0032(7) 0.0045(6)
C39 0.0155(8) 0.0163(8) 0.0229(9) -0.0020(7) 0.0035(6) -0.0014(6)

loop_
_atom_site_label
_atom_site_type_symbol
_atom_site_fract_x
_atom_site_fract_y
_atom_site_fract_z
_atom_site_U_iso_or_equiv
_atom_site_thermal_displace_type
_atom_site_occupancy
_atom_site_calc_flag
_atom_site_refinement_flags
Sb1 Sb 0.853242(8) -0.228218(8) 0.436968(9) 0.01656(3) Uani 1 d .
Cl1 Cl 0.76887(4) -0.15714(5) 0.28683(4) 0.0416(2) Uani 1 d .
Cl2 Cl 0.87191(5) -0.35407(4) 0.34676(5) 0.04057(15) Uani 1 d .
Cl3 Cl 0.69146(3) -0.27937(3) 0.45018(4) 0.02477(10) Uani 1 d .
Cl4 Cl 0.93385(4) -0.29998(3) 0.58907(4) 0.02677(10) Uani 1 d .
Cl5 Cl 1.01506(4) -0.17726(4) 0.42347(4) 0.03154(12) Uani 1 d .
Cl6 Cl 0.83668(4) -0.10407(3) 0.53048(5) 0.03117(12) Uani 1 d .
O12 O 0.18749(10) 0.59274(8) 0.26024(10) 0.0193(3) Uani 1 d .
O15 O 0.39384(10) 0.89736(8) 0.33971(10) 0.0172(2) Uani 1 d .
O32 O 0.73468(9) 0.40362(8) 0.44913(10) 0.0173(2) Uani 1 d .
O35 O 0.49110(9) 0.11229(8) 0.38364(9) 0.0160(2) Uani 1 d .
C11 C 0.34488(12) 0.66415(11) 0.32834(12) 0.0129(3) Uani 1 d .
C12 C 0.23455(13) 0.66776(11) 0.28686(13) 0.0148(3) Uani 1 d .
C13 C 0.18269(13) 0.74750(12) 0.27159(13) 0.0161(3) Uani 1 d .
H13A H 0.10954(13) 0.74860(12) 0.24755(13) 0.019 Uiso 1 calc R
C14 C 0.23642(13) 0.82379(11) 0.29098(13) 0.0156(3) Uani 1 d .
C15 C 0.34701(13) 0.82023(11) 0.32596(12) 0.0138(3) Uani 1 d .
C16 C 0.39836(13) 0.74211(11) 0.34469(12) 0.0131(3) Uani 1 d .
H16A H 0.47148(13) 0.74161(11) 0.36916(12) 0.016 Uiso 1 calc R
C17 C 0.07908(14) 0.59061(14) 0.2058(2) 0.0260(4) Uani 1 d .
H17A H 0.0582(3) 0.5311(2) 0.1875(10) 0.039 Uiso 1 calc R
H17B H 0.0676(2) 0.6254(8) 0.1447(6) 0.039 Uiso 1 calc R
H17C H 0.0381(2) 0.6138(9) 0.2483(4) 0.039 Uiso 1 calc R
C18 C 0.18279(15) 0.90925(12) 0.27458(14) 0.0201(4) Uani 1 d .
H18A H 0.1080(2) 0.90031(12) 0.2511(10) 0.030 Uiso 1 calc R
H18B H 0.2057(8) 0.9419(4) 0.2241(8) 0.030 Uiso 1 calc R
H18C H 0.1996(9) 0.9414(4) 0.3379(3) 0.030 Uiso 1 calc R
C19 C 0.50527(13) 0.89867(12) 0.37061(14) 0.0181(3) Uani 1 d .
H19A H 0.52948(14) 0.95838(12) 0.3767(10) 0.027 Uiso 1 calc R
H19B H 0.53164(14) 0.8688(7) 0.3204(5) 0.027 Uiso 1 calc R
H19C H 0.53032(14) 0.8697(8) 0.4357(5) 0.027 Uiso 1 calc R
C21 C 0.40085(12) 0.58237(11) 0.34825(12) 0.0126(3) Uani 1 d .
C22 C 0.35931(13) 0.50831(11) 0.38103(12) 0.0133(3) Uani 1 d .
H22A H 0.29198(13) 0.51008(11) 0.39009(12) 0.016 Uiso 1 calc R
C23 C 0.41585(12) 0.43325(11) 0.40004(12) 0.0131(3) Uani 1 d .
H23A H 0.38677(12) 0.38443(11) 0.42327(12) 0.016 Uiso 1 calc R
C24 C 0.51508(12) 0.42656(11) 0.38620(12) 0.0120(3) Uani 1 d .
C25 C 0.55740(13) 0.50146(11) 0.35532(12) 0.0135(3) Uani 1 d .
H25A H 0.62497(13) 0.49982(11) 0.34682(12) 0.016 Uiso 1 calc R
C26 C 0.50151(12) 0.57691(11) 0.33743(12) 0.0130(3) Uani 1 d .
H26A H 0.53178(12) 0.62654(11) 0.31726(12) 0.016 Uiso 1 calc R
C31 C 0.56725(12) 0.34231(11) 0.40028(12) 0.0125(3) Uani 1 d .
C32 C 0.67568(13) 0.33112(11) 0.43135(12) 0.0134(3) Uani 1 d .
C33 C 0.71804(13) 0.24840(11) 0.44455(13) 0.0148(3) Uani 1 d .
H33A H 0.79094(13) 0.24196(11) 0.46512(13) 0.018 Uiso 1 calc R
C34 C 0.65606(13) 0.17523(11) 0.42829(12) 0.0139(3) Uani 1 d .
C35 C 0.54809(13) 0.18642(11) 0.39794(12) 0.0132(3) Uani 1 d .
C36 C 0.50530(13) 0.26787(11) 0.38334(12) 0.0133(3) Uani 1 d .
H36A H 0.43238(13) 0.27375(11) 0.36135(12) 0.016 Uiso 1 calc R
C37 C 0.84387(13) 0.39453(13) 0.4906(2) 0.0219(4) Uani 1 d .
H37A H 0.8759(2) 0.45157(13) 0.5018(10) 0.033 Uiso 1 calc R
H37B H 0.8725(2) 0.3621(8) 0.4438(5) 0.033 Uiso 1 calc R
H37C H 0.85794(14) 0.3637(8) 0.5547(5) 0.033 Uiso 1 calc R
C38 C 0.70189(14) 0.08632(11) 0.44109(14) 0.0184(3) Uani 1 d .
H38A H 0.7772(2) 0.09043(12) 0.4660(10) 0.028 Uiso 1 calc R
H38B H 0.6833(9) 0.0565(3) 0.3762(2) 0.028 Uiso 1 calc R
H38C H 0.6751(8) 0.0541(3) 0.4894(8) 0.028 Uiso 1 calc R
C39 C 0.38082(13) 0.12036(12) 0.35058(14) 0.0186(3) Uani 1 d .
H39A H 0.34941(14) 0.06304(12) 0.3432(10) 0.028 Uiso 1 calc R
H39B H 0.36083(15) 0.1502(8) 0.2857(5) 0.028 Uiso 1 calc R
H39C H 0.3569(2) 0.1533(8) 0.4002(5) 0.028 Uiso 1 calc R

loop_
_atom_type_symbol
_atom_type_description
_atom_type_scat_dispersion_real
_atom_type_scat_dispersion_imag
_atom_type_scat_source
C C 0.0033 0.0016 'International Tables Vol C Tables 4.2.6.8 and 6.1.1.4'
H H 0.0000 0.0000 'International Tables Vol C Tables 4.2.6.8 and 6.1.1.4'
O O 0.0106 0.0060 'International Tables Vol C Tables 4.2.6.8 and 6.1.1.4'
Cl Cl 0.1484 0.1585 'International Tables Vol C Tables 4.2.6.8 and 6.1.1.4'
Sb Sb -0.5866 1.5461 'International Tables Vol C Tables 4.2.6.8 and 6.1.1.4'

loop_
_geom_angle_atom_site_label_1
_geom_angle_atom_site_label_2
_geom_angle_atom_site_label_3
_geom_angle
Cl1 Sb1 Cl4 178.47(2)
Cl1 Sb1 Cl6 90.25(2)
Cl4 Sb1 Cl6 89.28(2)
Cl1 Sb1 Cl2 91.05(3)
Cl4 Sb1 Cl2 89.42(2)
Cl6 Sb1 Cl2 178.70(2)
Cl1 Sb1 Cl3 89.66(2)
Cl4 Sb1 Cl3 88.88(2)
Cl6 Sb1 Cl3 90.27(2)
Cl2 Sb1 Cl3 89.80(2)
Cl1 Sb1 Cl5 90.30(2)
Cl4 Sb1 Cl5 91.16(2)
Cl6 Sb1 Cl5 89.85(2)
Cl2 Sb1 Cl5 90.09(2)
Cl3 Sb1 Cl5 179.878(15)
C12 O12 C17 119.99(14)
C15 O15 C19 117.65(13)
C32 O32 C37 118.37(14)
C35 O35 C39 117.58(13)
C16 C11 C12 117.45(15)
C16 C11 C21 120.45(15)
C12 C11 C21 122.02(15)
O12 C12 C13 123.4(2)
O12 C12 C11 115.94(15)
C13 C12 C11 120.6(2)
C14 C13 C12 121.0(2)
C13 C14 C15 118.3(2)
C13 C14 C18 121.9(2)
C15 C14 C18 119.8(2)
O15 C15 C16 124.4(2)
O15 C15 C14 114.63(14)
C16 C15 C14 121.0(2)
C15 C16 C11 121.4(2)
C26 C21 C22 117.68(15)
C26 C21 C11 119.58(15)
C22 C21 C11 122.71(15)
C23 C22 C21 120.4(2)
C22 C23 C24 122.2(2)
C23 C24 C25 117.27(15)
C23 C24 C31 118.99(15)
C25 C24 C31 123.69(15)
C26 C25 C24 120.6(2)
C25 C26 C21 121.8(2)
C36 C31 C32 117.67(15)
C36 C31 C24 117.97(14)
C32 C31 C24 124.35(15)
O32 C32 C33 122.71(15)
O32 C32 C31 117.09(14)
C33 C32 C31 120.19(15)
C34 C33 C32 121.7(2)
C33 C34 C35 118.12(15)
C33 C34 C38 121.5(2)
C35 C34 C38 120.3(2)
O35 C35 C36 123.72(15)
O35 C35 C34 115.53(15)
C36 C35 C34 120.7(2)
C35 C36 C31 121.6(2)

loop_
_geom_bond_atom_site_label_1
_geom_bond_atom_site_label_2
_geom_bond_distance
Sb1 Cl1 2.3524(5)
Sb1 Cl4 2.3665(5)
Sb1 Cl6 2.3687(5)
Sb1 Cl2 2.3716(6)
Sb1 Cl3 2.3745(5)
Sb1 Cl5 2.3754(5)
O12 C12 1.331(2)
O12 C17 1.449(2)
O15 C15 1.344(2)
O15 C19 1.444(2)
O32 C32 1.363(2)
O32 C37 1.432(2)
O35 C35 1.369(2)
O35 C39 1.435(2)
C11 C16 1.397(2)
C11 C12 1.440(2)
C11 C21 1.466(2)
C12 C13 1.411(2)
C13 C14 1.377(3)
C14 C15 1.436(2)
C14 C18 1.500(2)
C15 C16 1.387(2)
C21 C26 1.408(2)
C21 C22 1.409(2)
C22 C23 1.379(2)
C23 C24 1.406(2)
C24 C25 1.414(2)
C24 C31 1.474(2)
C25 C26 1.379(2)
C31 C36 1.409(2)
C31 C32 1.416(2)
C32 C33 1.399(2)
C33 C34 1.393(2)
C34 C35 1.410(2)
C34 C38 1.505(2)
C35 C36 1.383(2)
